data_7038956
loop_
_publ_author_name
'Doyle, Laurence R.'
'Hill, Peter J.'
'Wildgoose, Gregory G.'
'Ashley, Andrew E.'

_publ_section_title
;
 Teaching old compounds new tricks: efficient N2 fixation by simple
 Fe(N2)(diphosphine)2 complexes.
;
_journal_issue 18
_journal_name_full 'Dalton transactions (Cambridge, England : 2003)'
_journal_page_first 7550
_journal_page_last 7554
_journal_paper_doi 10.1039/c6dt00884d
_journal_volume 45
_journal_year 2016
_chemical_formula_moiety 'C24 H64 Fe2 N2 P8'
_chemical_formula_sum 'C24 H64 Fe2 N2 P8'
_chemical_formula_weight 740.23
_chemical_name_systematic
; 
 ? 
;
_space_group_IT_number 2
_symmetry_cell_setting triclinic
_symmetry_space_group_name_Hall '-P 1'
_symmetry_space_group_name_H-M 'P -1'
_atom_sites_solution_hydrogens geom
_atom_sites_solution_primary direct
_atom_sites_solution_secondary difmap
_audit_creation_method SHELXL-97
_audit_update_record
;
2016-01-15 deposited with the CCDC.
2016-04-05 downloaded from the CCDC.
;
_cell_angle_alpha 90.674(3)
_cell_angle_beta 90.671(4)
_cell_angle_gamma 115.639(3)
_cell_formula_units_Z 2
_cell_length_a 9.3450(4)
_cell_length_b 9.6733(3)
_cell_length_c 23.4652(10)
_cell_measurement_reflns_used 6128
_cell_measurement_temperature 173
_cell_measurement_theta_max 29.2810
_cell_measurement_theta_min 4.0200
_cell_volume 1911.86(14)
_computing_cell_refinement 'CrysAlis RED, Oxford Diffraction Ltd'
_computing_data_collection 'CrysAlis CCD, Oxford Diffraction Ltd'
_computing_data_reduction 'CrysAlis RED, Oxford Diffraction Ltd'
_computing_molecular_graphics 'Bruker SHELXTL'
_computing_publication_material 'Bruker SHELXTL'
_computing_structure_refinement 'SHELXL-97 (Sheldrick, 1997)'
_computing_structure_solution 'SHELXS-97 (Sheldrick, 1990)'
_diffrn_ambient_temperature 173
_diffrn_detector_area_resol_mean 15.9825
_diffrn_measured_fraction_theta_full 0.993
_diffrn_measured_fraction_theta_max 0.838
_diffrn_measurement_device_type 'OD Xcalibur 3'
_diffrn_measurement_method 'omega scans'
_diffrn_radiation_monochromator graphite
_diffrn_radiation_source 'Enhance (Mo) X-ray Source'
_diffrn_radiation_type MoK\a
_diffrn_radiation_wavelength 0.71073
_diffrn_reflns_av_R_equivalents 0.0202
_diffrn_reflns_av_sigmaI/netI 0.0422
_diffrn_reflns_limit_h_max 12
_diffrn_reflns_limit_h_min -11
_diffrn_reflns_limit_k_max 13
_diffrn_reflns_limit_k_min -13
_diffrn_reflns_limit_l_max 31
_diffrn_reflns_limit_l_min -15
_diffrn_reflns_number 15856
_diffrn_reflns_theta_full 26.50
_diffrn_reflns_theta_max 29.32
_diffrn_reflns_theta_min 2.94
_exptl_absorpt_coefficient_mu 1.110
_exptl_absorpt_correction_T_max 0.937
_exptl_absorpt_correction_T_min 0.728
_exptl_absorpt_correction_type analytical
_exptl_absorpt_process_details
; 
CrysAlisPro, Agilent Technologies, 
Version 1.171.36.24 (release 03-12-2012 CrysAlis171 .NET) 
(compiled Dec  3 2012,18:21:49) 
Analytical numeric absorption correction using a multifaceted crystal 
model based on expressions derived by R.C. Clark & J.S. Reid. 
(Clark, R. C. & Reid, J. S. (1995). Acta Cryst. A51, 887-897) 
;
_exptl_crystal_colour Red
_exptl_crystal_density_diffrn 1.286
_exptl_crystal_density_method 'not measured'
_exptl_crystal_description 'tabular needles'
_exptl_crystal_F_000 788
_exptl_crystal_size_max 0.41
_exptl_crystal_size_mid 0.35
_exptl_crystal_size_min 0.06
_refine_diff_density_max 0.774
_refine_diff_density_min -0.637
_refine_diff_density_rms 0.072
_refine_ls_extinction_method none
_refine_ls_goodness_of_fit_ref 1.024
_refine_ls_hydrogen_treatment constr
_refine_ls_matrix_type full
_refine_ls_number_parameters 407
_refine_ls_number_reflns 8760
_refine_ls_number_restraints 452
_refine_ls_restrained_S_all 1.112
_refine_ls_R_factor_all 0.0556
_refine_ls_R_factor_gt 0.0431
_refine_ls_shift/su_max 0.001
_refine_ls_shift/su_mean 0.000
_refine_ls_structure_factor_coef Fsqd
_refine_ls_weighting_details 'calc w=1/[\s^2^(Fo^2^)+(0.0329P)^2^+2.1850P] where P=(Fo^2^+2Fc^2^)/3'
_refine_ls_weighting_scheme calc
_refine_ls_wR_factor_gt 0.0900
_refine_ls_wR_factor_ref 0.0984
_reflns_number_gt 7245
_reflns_number_total 8760
_reflns_threshold_expression >2sigma(I)
_cod_data_source_file c6dt00884d2.cif
_cod_data_source_block ASH1301
_cod_depositor_comments
;
The following automatic conversions were performed:

'_symmetry_cell_setting' value 'Triclinic' changed to 'triclinic'
according to
/usr/data/users/saulius/crontab/automatic-downloads/rss-feeds/RSC/lib/dictionaries/cif_core.dic
dictionary named 'cif_core.dic' version 2.4.2 from 2011-04-26.

Automatic conversion script
Id: cif_fix_values 4268 2015-11-12 08:31:59Z antanas 

 Adding full bibliography for 7038956.cif.
;
_cod_original_sg_symbol_H-M P-1
_cod_database_code 7038956

loop_
_symmetry_equiv_pos_as_xyz
'x, y, z'
'-x, -y, -z'

loop_
_atom_site_label
_atom_site_type_symbol
_atom_site_fract_x
_atom_site_fract_y
_atom_site_fract_z
_atom_site_U_iso_or_equiv
_atom_site_adp_type
_atom_site_occupancy
_atom_site_symmetry_multiplicity
_atom_site_calc_flag
_atom_site_refinement_flags
_atom_site_disorder_assembly
_atom_site_disorder_group
Fe1 Fe 0.40279(4) 0.20507(4) 0.151287(15) 0.01782(9) Uani 1 1 d . A .
Fe2 Fe 0.24936(4) 0.22368(4) 0.346792(16) 0.02049(10) Uani 1 1 d . . .
N1 N 0.3402(3) 0.2123(2) 0.22554(9) 0.0203(5) Uani 1 1 d . . .
N2 N 0.3044(3) 0.2168(2) 0.27172(9) 0.0208(5) Uani 1 1 d . B .
P1 P 0.50570(10) 0.05225(9) 0.17846(3) 0.02746(17) Uani 1 1 d D . .
C2 C 0.3657(8) -0.1482(6) 0.1606(3) 0.0487(18) Uani 0.609(6) 1 d PD A 1
H2A H 0.4175 -0.2178 0.1651 0.058 Uiso 0.609(6) 1 calc PR A 1
H2B H 0.2714 -0.1834 0.1851 0.058 Uiso 0.609(6) 1 calc PR A 1
C3 C 0.3192(10) -0.1423(7) 0.0976(3) 0.0363(16) Uani 0.609(6) 1 d PDU A 1
H3A H 0.2290 -0.2400 0.0858 0.044 Uiso 0.609(6) 1 calc PR A 1
H3B H 0.4099 -0.1244 0.0726 0.044 Uiso 0.609(6) 1 calc PR A 1
C5 C 0.6890(7) 0.0531(8) 0.1538(3) 0.054(2) Uani 0.609(6) 1 d PDU A 1
H5A H 0.7076 -0.0271 0.1731 0.081 Uiso 0.609(6) 1 calc PR A 1
H5B H 0.7773 0.1533 0.1625 0.081 Uiso 0.609(6) 1 calc PR A 1
H5C H 0.6813 0.0338 0.1126 0.081 Uiso 0.609(6) 1 calc PR A 1
C6 C 0.5293(9) 0.0339(8) 0.2558(2) 0.0510(18) Uani 0.609(6) 1 d PDU A 1
H6A H 0.5764 -0.0377 0.2623 0.077 Uiso 0.609(6) 1 calc PR A 1
H6B H 0.4253 -0.0049 0.2736 0.077 Uiso 0.609(6) 1 calc PR A 1
H6C H 0.5989 0.1345 0.2724 0.077 Uiso 0.609(6) 1 calc PR A 1
C2' C 0.4615(9) -0.1065(9) 0.1259(3) 0.036(2) Uiso 0.391(6) 1 d PD A 2
H2'A H 0.5297 -0.0700 0.0922 0.044 Uiso 0.391(6) 1 calc PR A 2
H2'B H 0.4783 -0.1914 0.1431 0.044 Uiso 0.391(6) 1 calc PR A 2
C3' C 0.2793(12) -0.1608(11) 0.1086(5) 0.028(3) Uiso 0.391(6) 1 d PDU A 2
H3'A H 0.2095 -0.2159 0.1402 0.034 Uiso 0.391(6) 1 calc PR A 2
H3'B H 0.2502 -0.2292 0.0744 0.034 Uiso 0.391(6) 1 calc PR A 2
C5' C 0.7236(10) 0.1089(12) 0.1872(5) 0.056(3) Uiso 0.391(6) 1 d PDU A 2
H5'A H 0.7399 0.0210 0.2005 0.083 Uiso 0.391(6) 1 calc PR A 2
H5'B H 0.7696 0.1935 0.2151 0.083 Uiso 0.391(6) 1 calc PR A 2
H5'C H 0.7753 0.1419 0.1504 0.083 Uiso 0.391(6) 1 calc PR A 2
C6' C 0.4378(12) -0.0529(11) 0.2431(4) 0.046(2) Uiso 0.391(6) 1 d PDU A 2
H6'A H 0.4939 -0.1168 0.2495 0.069 Uiso 0.391(6) 1 calc PR A 2
H6'B H 0.3234 -0.1184 0.2398 0.069 Uiso 0.391(6) 1 calc PR A 2
H6'C H 0.4591 0.0192 0.2753 0.069 Uiso 0.391(6) 1 calc PR A 2
P4 P 0.26192(9) 0.02027(8) 0.09327(3) 0.02613(16) Uani 1 1 d D . .
C7 C 0.0421(4) -0.0792(4) 0.09458(16) 0.0475(9) Uani 1 1 d . A .
H7A H 0.0032 -0.1588 0.0645 0.071 Uiso 1 1 calc R . .
H7B H -0.0016 -0.0049 0.0881 0.071 Uiso 1 1 calc R . .
H7C H 0.0085 -0.1265 0.1318 0.071 Uiso 1 1 calc R . .
C8 C 0.2840(5) 0.0403(4) 0.01530(14) 0.0453(9) Uani 1 1 d . A .
H8A H 0.2103 -0.0553 -0.0037 0.068 Uiso 1 1 calc R . .
H8B H 0.3931 0.0622 0.0053 0.068 Uiso 1 1 calc R . .
H8C H 0.2601 0.1246 0.0029 0.068 Uiso 1 1 calc R . .
P11 P 0.29641(9) 0.35527(8) 0.12428(3) 0.02425(16) Uani 1 1 d . . .
C12 C 0.4363(4) 0.5160(4) 0.08249(15) 0.0405(8) Uani 1 1 d . A .
H12A H 0.4306 0.4844 0.0419 0.049 Uiso 1 1 calc R . .
H12B H 0.4088 0.6038 0.0850 0.049 Uiso 1 1 calc R . .
C13 C 0.6003(4) 0.5616(4) 0.10608(18) 0.0467(9) Uani 1 1 d . . .
H13A H 0.6176 0.6263 0.1408 0.056 Uiso 1 1 calc R A .
H13B H 0.6798 0.6216 0.0777 0.056 Uiso 1 1 calc R . .
P14 P 0.62350(9) 0.38570(8) 0.12356(3) 0.02590(16) Uani 1 1 d . A .
C15 C 0.2382(5) 0.4492(4) 0.18141(15) 0.0518(10) Uani 1 1 d . A .
H15A H 0.1919 0.5136 0.1649 0.078 Uiso 1 1 calc R . .
H15B H 0.3319 0.5132 0.2047 0.078 Uiso 1 1 calc R . .
H15C H 0.1598 0.3713 0.2053 0.078 Uiso 1 1 calc R . .
C16 C 0.1187(5) 0.3044(5) 0.07825(18) 0.0547(10) Uani 1 1 d . A .
H16A H 0.0985 0.3949 0.0733 0.082 Uiso 1 1 calc R . .
H16B H 0.0269 0.2230 0.0960 0.082 Uiso 1 1 calc R . .
H16C H 0.1363 0.2682 0.0410 0.082 Uiso 1 1 calc R . .
C17 C 0.7158(4) 0.3612(4) 0.05723(14) 0.0437(8) Uani 1 1 d . . .
H17A H 0.8146 0.4533 0.0511 0.066 Uiso 1 1 calc R A .
H17B H 0.6426 0.3452 0.0249 0.066 Uiso 1 1 calc R . .
H17C H 0.7392 0.2721 0.0605 0.066 Uiso 1 1 calc R . .
C18 C 0.8077(4) 0.4770(4) 0.16779(16) 0.0466(9) Uani 1 1 d . . .
H18A H 0.8912 0.5554 0.1456 0.070 Uiso 1 1 calc R A .
H18B H 0.8423 0.3990 0.1793 0.070 Uiso 1 1 calc R . .
H18C H 0.7871 0.5249 0.2018 0.070 Uiso 1 1 calc R . .
P21 P 0.0307(2) 0.0157(2) 0.33002(8) 0.0278(4) Uani 0.641(3) 1 d PDU B 1
C22 C 0.0429(9) -0.1589(7) 0.3602(3) 0.072(2) Uani 0.641(3) 1 d PDU B 1
H22A H -0.0647 -0.2422 0.3656 0.086 Uiso 0.641(3) 1 calc PR B 1
H22B H 0.1018 -0.1967 0.3344 0.086 Uiso 0.641(3) 1 calc PR B 1
C23 C 0.1279(10) -0.1079(8) 0.4157(4) 0.102(3) Uani 0.641(3) 1 d PD B 1
H23A H 0.1715 -0.1805 0.4271 0.123 Uiso 0.641(3) 1 calc PR B 1
H23B H 0.0520 -0.1094 0.4450 0.123 Uiso 0.641(3) 1 calc PR B 1
P24 P 0.2943(2) 0.0905(2) 0.41238(5) 0.0391(5) Uani 0.641(3) 1 d PDU B 1
C25 C -0.0148(7) -0.0533(7) 0.2567(2) 0.0541(18) Uani 0.641(3) 1 d PD B 1
H25A H -0.1157 -0.1459 0.2550 0.081 Uiso 0.641(3) 1 calc PR B 1
H25B H 0.0700 -0.0773 0.2423 0.081 Uiso 0.641(3) 1 calc PR B 1
H25C H -0.0232 0.0261 0.2332 0.081 Uiso 0.641(3) 1 calc PR B 1
C26 C -0.1589(8) -0.0085(9) 0.3553(4) 0.081(3) Uani 0.641(3) 1 d PDU B 1
H26A H -0.2405 -0.1090 0.3427 0.122 Uiso 0.641(3) 1 calc PR B 1
H26B H -0.1842 0.0723 0.3399 0.122 Uiso 0.641(3) 1 calc PR B 1
H26C H -0.1557 -0.0019 0.3970 0.122 Uiso 0.641(3) 1 calc PR B 1
C27 C 0.3043(10) 0.1467(10) 0.4886(3) 0.0463(19) Uani 0.641(3) 1 d PDU B 1
H27A H 0.3224 0.0724 0.5120 0.069 Uiso 0.641(3) 1 calc PR B 1
H27B H 0.2040 0.1486 0.4992 0.069 Uiso 0.641(3) 1 calc PR B 1
H27C H 0.3917 0.2488 0.4948 0.069 Uiso 0.641(3) 1 calc PR B 1
C28 C 0.4650(10) 0.0424(11) 0.4125(4) 0.058(2) Uani 0.641(3) 1 d PDU B 1
H28A H 0.4595 -0.0205 0.4455 0.087 Uiso 0.641(3) 1 calc PR B 1
H28B H 0.5639 0.1370 0.4145 0.087 Uiso 0.641(3) 1 calc PR B 1
H28C H 0.4622 -0.0148 0.3774 0.087 Uiso 0.641(3) 1 calc PR B 1
P31 P 0.4675(2) 0.4291(2) 0.36177(8) 0.0313(4) Uani 0.641(3) 1 d PDU B 1
C32 C 0.4346(11) 0.5986(10) 0.3796(5) 0.114(4) Uani 0.641(3) 1 d PDU B 1
H32A H 0.5039 0.6543 0.4125 0.137 Uiso 0.641(3) 1 calc PR B 1
H32B H 0.4641 0.6684 0.3468 0.137 Uiso 0.641(3) 1 calc PR B 1
C33 C 0.2744(9) 0.5577(8) 0.3933(4) 0.102(3) Uani 0.641(3) 1 d PDU B 1
H33A H 0.2411 0.6301 0.3743 0.123 Uiso 0.641(3) 1 calc PR B 1
H33B H 0.2693 0.5725 0.4350 0.123 Uiso 0.641(3) 1 calc PR B 1
P34 P 0.1271(2) 0.3585(2) 0.37383(6) 0.0367(4) Uani 0.641(3) 1 d PDU B 1
C35 C 0.6110(10) 0.4445(10) 0.4185(3) 0.089(3) Uani 0.641(3) 1 d PDU B 1
H35A H 0.7017 0.5457 0.4175 0.134 Uiso 0.641(3) 1 calc PR B 1
H35B H 0.6478 0.3648 0.4127 0.134 Uiso 0.641(3) 1 calc PR B 1
H35C H 0.5600 0.4313 0.4556 0.134 Uiso 0.641(3) 1 calc PR B 1
C36 C 0.5992(12) 0.5020(13) 0.3015(3) 0.075(4) Uani 0.641(3) 1 d PDU B 1
H36A H 0.6936 0.5943 0.3135 0.113 Uiso 0.641(3) 1 calc PR B 1
H36B H 0.5435 0.5274 0.2707 0.113 Uiso 0.641(3) 1 calc PR B 1
H36C H 0.6313 0.4236 0.2880 0.113 Uiso 0.641(3) 1 calc PR B 1
C37 C 0.0015(13) 0.4091(12) 0.3259(3) 0.063(3) Uani 0.641(3) 1 d PDU B 1
H37A H -0.0388 0.4731 0.3466 0.094 Uiso 0.641(3) 1 calc PR B 1
H37B H -0.0879 0.3153 0.3118 0.094 Uiso 0.641(3) 1 calc PR B 1
H37C H 0.0642 0.4660 0.2936 0.094 Uiso 0.641(3) 1 calc PR B 1
C38 C 0.0106(9) 0.3224(9) 0.4388(3) 0.0600(19) Uani 0.641(3) 1 d PDU B 1
H38A H -0.0320 0.3984 0.4427 0.090 Uiso 0.641(3) 1 calc PR B 1
H38B H 0.0787 0.3302 0.4719 0.090 Uiso 0.641(3) 1 calc PR B 1
H38C H -0.0772 0.2193 0.4365 0.090 Uiso 0.641(3) 1 calc PR B 1
P21' P 0.0602(5) -0.0053(5) 0.33476(18) 0.0315(10) Uiso 0.359(3) 1 d PDU B 2
C22' C -0.1394(14) 0.0044(15) 0.3282(7) 0.087(5) Uiso 0.359(3) 1 d PDU B 2
H22C H -0.1577 0.0299 0.2889 0.104 Uiso 0.359(3) 1 calc PR B 2
H22D H -0.2275 -0.0948 0.3382 0.104 Uiso 0.359(3) 1 calc PR B 2
C23' C -0.1273(12) 0.1310(12) 0.3703(6) 0.077(4) Uiso 0.359(3) 1 d PD B 2
H23C H -0.1478 0.0896 0.4093 0.092 Uiso 0.359(3) 1 calc PR B 2
H23D H -0.2088 0.1669 0.3604 0.092 Uiso 0.359(3) 1 calc PR B 2
P24' P 0.0691(4) 0.2916(4) 0.36849(12) 0.0348(7) Uiso 0.359(3) 1 d PDU B 2
C25' C 0.0005(15) -0.1500(14) 0.3886(5) 0.053(3) Uiso 0.359(3) 1 d PDU B 2
H25D H -0.0887 -0.2432 0.3739 0.080 Uiso 0.359(3) 1 calc PR B 2
H25E H -0.0321 -0.1123 0.4226 0.080 Uiso 0.359(3) 1 calc PR B 2
H25F H 0.0898 -0.1734 0.3984 0.080 Uiso 0.359(3) 1 calc PR B 2
C26' C 0.0445(19) -0.1172(17) 0.2704(5) 0.093(5) Uiso 0.359(3) 1 d PD B 2
H26D H -0.0476 -0.2171 0.2728 0.139 Uiso 0.359(3) 1 calc PR B 2
H26E H 0.1411 -0.1323 0.2664 0.139 Uiso 0.359(3) 1 calc PR B 2
H26F H 0.0315 -0.0626 0.2373 0.139 Uiso 0.359(3) 1 calc PR B 2
C27' C 0.019(3) 0.424(2) 0.3239(9) 0.099(7) Uiso 0.359(3) 1 d PDU B 2
H27D H -0.0662 0.4416 0.3418 0.149 Uiso 0.359(3) 1 calc PR B 2
H27E H -0.0157 0.3788 0.2858 0.149 Uiso 0.359(3) 1 calc PR B 2
H27F H 0.1133 0.5225 0.3208 0.149 Uiso 0.359(3) 1 calc PR B 2
C28' C 0.0720(18) 0.3900(15) 0.4383(5) 0.063(4) Uiso 0.359(3) 1 d PDU B 2
H28D H -0.0193 0.4143 0.4397 0.095 Uiso 0.359(3) 1 calc PR B 2
H28E H 0.1703 0.4849 0.4419 0.095 Uiso 0.359(3) 1 calc PR B 2
H28F H 0.0667 0.3221 0.4697 0.095 Uiso 0.359(3) 1 calc PR B 2
P31' P 0.4442(5) 0.4555(4) 0.35263(17) 0.0312(10) Uiso 0.359(3) 1 d PDU B 2
C32' C 0.5607(13) 0.4842(12) 0.4196(5) 0.047(3) Uiso 0.359(3) 1 d PDU B 2
H32C H 0.6704 0.5641 0.4149 0.056 Uiso 0.359(3) 1 calc PR B 2
H32D H 0.5113 0.5168 0.4509 0.056 Uiso 0.359(3) 1 calc PR B 2
C33' C 0.5619(10) 0.3186(9) 0.4342(4) 0.043(2) Uiso 0.359(3) 1 d PD B 2
H33C H 0.5826 0.3135 0.4754 0.052 Uiso 0.359(3) 1 calc PR B 2
H33D H 0.6463 0.3062 0.4127 0.052 Uiso 0.359(3) 1 calc PR B 2
P34' P 0.3719(3) 0.1705(3) 0.41411(9) 0.0241(6) Uiso 0.359(3) 1 d PDU B 2
C35' C 0.604(3) 0.495(3) 0.3015(7) 0.067(6) Uiso 0.359(3) 1 d PDU B 2
H35D H 0.6877 0.5989 0.3082 0.101 Uiso 0.359(3) 1 calc PR B 2
H35E H 0.5616 0.4856 0.2626 0.101 Uiso 0.359(3) 1 calc PR B 2
H35F H 0.6490 0.4207 0.3065 0.101 Uiso 0.359(3) 1 calc PR B 2
C36' C 0.4168(18) 0.6273(15) 0.3501(6) 0.067(4) Uiso 0.359(3) 1 d PDU B 2
H36D H 0.5202 0.7166 0.3535 0.100 Uiso 0.359(3) 1 calc PR B 2
H36E H 0.3497 0.6290 0.3816 0.100 Uiso 0.359(3) 1 calc PR B 2
H36F H 0.3655 0.6304 0.3138 0.100 Uiso 0.359(3) 1 calc PR B 2
C37' C 0.2675(16) 0.1118(16) 0.4840(6) 0.043(4) Uiso 0.359(3) 1 d PDU B 2
H37D H 0.3340 0.0871 0.5107 0.064 Uiso 0.359(3) 1 calc PR B 2
H37E H 0.1661 0.0215 0.4778 0.064 Uiso 0.359(3) 1 calc PR B 2
H37F H 0.2482 0.1963 0.4998 0.064 Uiso 0.359(3) 1 calc PR B 2
C38' C 0.4177(16) -0.0020(12) 0.4098(7) 0.041(3) Uiso 0.359(3) 1 d PDU B 2
H38D H 0.4713 -0.0084 0.4452 0.062 Uiso 0.359(3) 1 calc PR B 2
H38E H 0.4870 0.0086 0.3775 0.062 Uiso 0.359(3) 1 calc PR B 2
H38F H 0.3186 -0.0955 0.4046 0.062 Uiso 0.359(3) 1 calc PR B 2

loop_
_atom_site_aniso_label
_atom_site_aniso_U_11
_atom_site_aniso_U_22
_atom_site_aniso_U_33
_atom_site_aniso_U_23
_atom_site_aniso_U_13
_atom_site_aniso_U_12
Fe1 0.0209(2) 0.01886(18) 0.01514(18) 0.00062(13) 0.00074(14) 0.00997(15)
Fe2 0.0206(2) 0.0240(2) 0.01600(19) -0.00038(14) 0.00119(14) 0.00882(16)
N1 0.0224(12) 0.0165(10) 0.0203(11) 0.0008(8) 0.0008(9) 0.0067(9)
N2 0.0220(11) 0.0200(11) 0.0199(11) 0.0013(8) -0.0004(9) 0.0086(9)
P1 0.0367(4) 0.0297(4) 0.0237(4) 0.0013(3) -0.0033(3) 0.0217(3)
C2 0.064(4) 0.026(3) 0.061(4) 0.000(3) -0.010(3) 0.024(3)
C3 0.045(3) 0.025(3) 0.037(3) -0.008(2) 0.005(3) 0.013(2)
C5 0.059(4) 0.067(4) 0.066(5) 0.020(4) 0.018(3) 0.054(4)
C6 0.077(5) 0.070(4) 0.031(3) 0.011(3) -0.004(3) 0.055(4)
P4 0.0330(4) 0.0255(4) 0.0209(4) -0.0045(3) -0.0047(3) 0.0139(3)
C7 0.038(2) 0.0417(19) 0.049(2) -0.0061(16) -0.0079(16) 0.0045(16)
C8 0.057(2) 0.055(2) 0.0259(17) -0.0114(15) -0.0027(15) 0.0267(18)
P11 0.0274(4) 0.0274(4) 0.0239(4) 0.0042(3) 0.0037(3) 0.0173(3)
C12 0.052(2) 0.0390(18) 0.0409(19) 0.0179(15) 0.0157(16) 0.0284(16)
C13 0.041(2) 0.0276(16) 0.070(3) 0.0168(16) 0.0126(18) 0.0127(15)
P14 0.0228(4) 0.0281(4) 0.0263(4) 0.0052(3) 0.0041(3) 0.0103(3)
C15 0.084(3) 0.066(2) 0.038(2) 0.0110(17) 0.0194(19) 0.062(2)
C16 0.052(2) 0.059(2) 0.065(3) -0.002(2) -0.018(2) 0.037(2)
C17 0.041(2) 0.060(2) 0.0318(18) 0.0120(16) 0.0149(15) 0.0229(17)
C18 0.0265(17) 0.054(2) 0.048(2) 0.0013(17) -0.0002(15) 0.0064(16)
P21 0.0221(8) 0.0249(8) 0.0306(8) 0.0051(6) 0.0016(6) 0.0046(7)
C22 0.069(5) 0.041(4) 0.077(5) 0.011(4) -0.013(4) -0.003(3)
C23 0.113(7) 0.063(5) 0.102(7) 0.048(5) -0.024(6) 0.011(5)
P24 0.0570(12) 0.0518(11) 0.0202(6) 0.0068(6) 0.0015(6) 0.0345(10)
C25 0.035(3) 0.047(3) 0.044(3) -0.023(3) -0.002(2) -0.015(3)
C26 0.048(4) 0.088(5) 0.091(6) -0.003(5) 0.043(4) 0.013(4)
C27 0.058(4) 0.061(4) 0.020(2) 0.005(2) 0.002(3) 0.026(3)
C28 0.071(5) 0.088(5) 0.042(4) 0.009(4) -0.003(4) 0.061(5)
P31 0.0279(8) 0.0312(9) 0.0237(8) -0.0072(6) -0.0021(6) 0.0026(7)
C32 0.098(6) 0.075(5) 0.164(8) -0.048(6) -0.006(6) 0.035(5)
C33 0.105(6) 0.064(4) 0.142(7) -0.037(5) 0.013(5) 0.040(4)
P34 0.0445(10) 0.0371(9) 0.0378(8) -0.0076(6) 0.0051(6) 0.0264(9)
C35 0.070(5) 0.092(6) 0.074(5) 0.000(5) -0.051(4) 0.006(5)
C36 0.050(4) 0.073(5) 0.031(3) -0.014(3) 0.016(3) -0.042(3)
C37 0.095(6) 0.098(6) 0.047(4) 0.015(4) 0.008(4) 0.089(5)
C38 0.072(5) 0.082(6) 0.046(4) -0.009(4) 0.015(3) 0.052(5)

loop_
_atom_type_symbol
_atom_type_description
_atom_type_scat_dispersion_real
_atom_type_scat_dispersion_imag
_atom_type_scat_source
C C 0.0033 0.0016 'International Tables Vol C Tables 4.2.6.8 and 6.1.1.4'
H H 0.0000 0.0000 'International Tables Vol C Tables 4.2.6.8 and 6.1.1.4'
N N 0.0061 0.0033 'International Tables Vol C Tables 4.2.6.8 and 6.1.1.4'
P P 0.1023 0.0942 'International Tables Vol C Tables 4.2.6.8 and 6.1.1.4'
Fe Fe 0.3463 0.8444 'International Tables Vol C Tables 4.2.6.8 and 6.1.1.4'

loop_
_geom_angle_atom_site_label_1
_geom_angle_atom_site_label_2
_geom_angle_atom_site_label_3
_geom_angle
N1 Fe1 P4 121.43(7)
N1 Fe1 P14 118.62(7)
P4 Fe1 P14 119.94(3)
N1 Fe1 P1 89.18(7)
P4 Fe1 P1 84.81(3)
P14 Fe1 P1 95.54(3)
N1 Fe1 P11 90.53(7)
P4 Fe1 P11 94.67(3)
P14 Fe1 P11 85.29(3)
P1 Fe1 P11 179.17(3)
N2 Fe2 P24' 121.10(10)
N2 Fe2 P34' 120.54(9)
P24' Fe2 P34' 118.33(10)
N2 Fe2 P31 90.08(8)
N2 Fe2 P21' 88.61(13)
P24' Fe2 P21' 86.42(13)
P34' Fe2 P21' 96.85(12)
N2 Fe2 P34 121.87(8)
P31 Fe2 P34 86.50(8)
N2 Fe2 P24 122.18(8)
P31 Fe2 P24 95.58(8)
P34 Fe2 P24 115.91(6)
N2 Fe2 P21 88.81(8)
P31 Fe2 P21 178.87(7)
P34 Fe2 P21 94.24(8)
P24 Fe2 P21 84.86(7)
N2 Fe2 P31' 87.43(13)
P24' Fe2 P31' 95.29(13)
P34' Fe2 P31' 85.52(11)
P21' Fe2 P31' 176.02(16)
N2 N1 Fe1 178.7(2)
N1 N2 Fe2 179.1(2)
C5 P1 C6 99.9(3)
C5 P1 C2 100.1(3)
C6 P1 C2 99.3(3)
C6' P1 C2' 101.1(4)
C6' P1 C5' 99.1(4)
C2' P1 C5' 97.3(4)
C6' P1 Fe1 119.0(3)
C5 P1 Fe1 126.38(19)
C6 P1 Fe1 117.51(19)
C2 P1 Fe1 109.30(18)
C2' P1 Fe1 111.2(3)
C5' P1 Fe1 124.8(3)
C3 C2 P1 103.9(4)
C2 C3 P4 106.1(4)
C3' C2' P1 104.6(6)
C2' C3' P4 104.7(6)
C8 P4 C7 97.93(17)
C8 P4 C3' 104.4(4)
C7 P4 C3' 91.9(3)
C8 P4 C3 95.1(2)
C7 P4 C3 102.6(3)
C8 P4 Fe1 121.56(12)
C7 P4 Fe1 123.37(12)
C3' P4 Fe1 112.6(3)
C3 P4 Fe1 111.4(2)
C15 P11 C12 103.79(17)
C15 P11 C16 97.11(19)
C12 P11 C16 97.96(18)
C15 P11 Fe1 115.90(12)
C12 P11 Fe1 111.20(11)
C16 P11 Fe1 127.36(13)
C13 C12 P11 108.4(2)
C12 C13 P14 108.8(2)
C17 P14 C13 99.72(17)
C17 P14 C18 97.57(17)
C13 P14 C18 98.12(18)
C17 P14 Fe1 120.21(12)
C13 P14 Fe1 111.48(11)
C18 P14 Fe1 125.05(12)
C26 P21 C25 102.4(3)
C26 P21 C22 100.9(4)
C25 P21 C22 97.4(3)
C26 P21 Fe2 122.9(3)
C25 P21 Fe2 117.63(19)
C22 P21 Fe2 111.6(2)
C23 C22 P21 105.6(5)
C22 C23 P24 111.9(5)
C28 P24 C27 98.1(3)
C28 P24 C23 99.6(4)
C27 P24 C23 98.9(4)
C28 P24 Fe2 123.8(3)
C27 P24 Fe2 120.7(3)
C23 P24 Fe2 111.4(2)
C36 P31 C35 100.7(4)
C36 P31 C32 100.0(5)
C35 P31 C32 99.7(4)
C36 P31 Fe2 117.0(3)
C35 P31 Fe2 122.6(3)
C32 P31 Fe2 113.2(3)
C33 C32 P31 111.7(6)
C32 C33 P34 116.9(5)
C38 P34 C37 99.7(4)
C38 P34 C33 96.9(4)
C37 P34 C33 97.6(4)
C38 P34 Fe2 123.7(2)
C37 P34 Fe2 123.2(3)
C33 P34 Fe2 110.0(3)
C25' P21' C26' 101.9(6)
C25' P21' C22' 96.1(6)
C26' P21' C22' 98.2(6)
C25' P21' Fe2 123.9(5)
C26' P21' Fe2 121.3(5)
C22' P21' Fe2 109.8(4)
C23' C22' P21' 105.0(8)
C22' C23' P24' 110.7(8)
C23' P24' C27' 98.8(7)
C23' P24' C28' 100.5(5)
C27' P24' C28' 95.4(7)
C23' P24' Fe2 112.9(4)
C27' P24' Fe2 122.8(9)
C28' P24' Fe2 122.0(5)
C36' P31' C35' 102.2(7)
C36' P31' C32' 102.0(5)
C35' P31' C32' 98.9(7)
C36' P31' Fe2 124.0(5)
C35' P31' Fe2 115.1(8)
C32' P31' Fe2 111.2(4)
C33' C32' P31' 106.8(6)
C32' C33' P34' 107.7(6)
C33' P34' C37' 103.5(5)
C33' P34' C38' 101.1(5)
C37' P34' C38' 93.4(6)
C33' P34' Fe2 115.9(3)
C37' P34' Fe2 117.3(5)
C38' P34' Fe2 121.9(5)

loop_
_geom_bond_atom_site_label_1
_geom_bond_atom_site_label_2
_geom_bond_distance
Fe1 N1 1.854(2)
Fe1 P4 2.1556(8)
Fe1 P14 2.1610(8)
Fe1 P1 2.1806(8)
Fe1 P11 2.1812(8)
Fe2 N2 1.850(2)
Fe2 P24' 2.121(3)
Fe2 P34' 2.135(2)
Fe2 P31 2.1655(17)
Fe2 P21' 2.167(4)
Fe2 P34 2.1671(14)
Fe2 P24 2.1689(14)
Fe2 P21 2.1867(17)
Fe2 P31' 2.194(4)
N1 N2 1.144(3)
P1 C6' 1.800(8)
P1 C5 1.810(5)
P1 C6 1.844(5)
P1 C2 1.849(5)
P1 C2' 1.857(7)
P1 C5' 1.874(8)
C2 C3 1.543(8)
C3 P4 1.871(6)
C2' C3' 1.595(11)
C3' P4 1.866(10)
P4 C8 1.846(3)
P4 C7 1.854(4)
P11 C15 1.826(3)
P11 C12 1.843(3)
P11 C16 1.845(4)
C12 C13 1.496(5)
C13 P14 1.855(3)
P14 C17 1.850(3)
P14 C18 1.855(3)
P21 C26 1.793(6)
P21 C25 1.816(5)
P21 C22 1.887(6)
C22 C23 1.479(10)
C23 P24 1.879(7)
P24 C28 1.845(6)
P24 C27 1.852(6)
P31 C36 1.823(6)
P31 C35 1.836(6)
P31 C32 1.839(8)
C32 C33 1.415(12)
C33 P34 1.867(7)
P34 C38 1.831(6)
P34 C37 1.834(6)
P21' C25' 1.802(9)
P21' C26' 1.815(11)
P21' C22' 1.913(11)
C22' C23' 1.529(17)
C23' P24' 1.822(10)
P24' C27' 1.871(13)
P24' C28' 1.878(11)
P31' C36' 1.789(10)
P31' C35' 1.840(12)
P31' C32' 1.849(10)
C32' C33' 1.647(13)
C33' P34' 1.786(8)
P34' C37' 1.882(11)
P34' C38' 1.896(11)
